data_2022247
loop_
_publ_author_name
'Mason, Helen E.'
'Howard, Judith A. K.'
'Sparkes, Hazel A.'

_publ_section_title
;
 Synthesis and structures of three isoxazole-containing Schiff bases
;
_journal_coeditor_code WV3001
_journal_issue 9
_journal_name_full 'Acta Crystallographica Section C'
_journal_page_first 927
_journal_page_last 931
_journal_paper_doi 10.1107/S2053229620010530
_journal_volume 76
_journal_year 2020
_chemical_formula_iupac 'C18 H24 N2 O2'
_chemical_formula_moiety 'C18 H24 N2 O2'
_chemical_formula_sum 'C18 H24 N2 O2'
_chemical_formula_weight 300.39
_chemical_name_common N-(3,5-ditertbutylsalicylidene)-3-aminoisoxazole
_chemical_name_systematic
;
(<i>E</i>)-2,4-Di-<i>tert</i>-butyl-6-{[(isoxazol-3-yl)imino]methyl}phenol
;
_space_group_crystal_system triclinic
_space_group_IT_number 2
_space_group_name_Hall '-P 1'
_space_group_name_H-M_alt 'P -1'
_atom_sites_solution_hydrogens mixed
_atom_sites_solution_primary direct
_audit_creation_method
;
Olex2 1.3
(compiled Nov 21 2019 18:26:39 for OlexSys, GUI svn.r6003)
;
_cell_angle_alpha 82.335(3)
_cell_angle_beta 88.326(4)
_cell_angle_gamma 75.178(3)
_cell_formula_units_Z 4
_cell_length_a 10.8955(5)
_cell_length_b 10.9571(4)
_cell_length_c 14.8329(6)
_cell_measurement_reflns_used 3727
_cell_measurement_temperature 120(2)
_cell_measurement_theta_max 30.5659
_cell_measurement_theta_min 2.7657
_cell_volume 1696.56(12)
_computing_cell_refinement
;
CrysAlis PRO (Oxford Diffraction, 2010)
;
_computing_data_collection
;
CrysAlis PRO (Oxford Diffraction, 2010)
;
_computing_data_reduction
;
CrysAlis PRO (Oxford Diffraction, 2010)
;
_computing_molecular_graphics
;
OLEX2 (Dolomanov <i>et al.</i>,  2009)
;
_computing_publication_material
;
OLEX2 (Dolomanov <i>et al.</i>,  2009)
;
_computing_structure_refinement
;
SHELXL2018 (Sheldrick, 2015b)
;
_computing_structure_solution
;
SHELXS97 (Sheldrick, 2008)
;
_diffrn_ambient_temperature 120(2)
_diffrn_detector_area_resol_mean 16.1511
_diffrn_measured_fraction_theta_full 0.999
_diffrn_measured_fraction_theta_max 0.999
_diffrn_measurement_device_type 'Oxford Diffraction Xcalibur (Sapphire3, Gemini ultra)'
_diffrn_measurement_method '\w scans'
_diffrn_radiation_monochromator graphite
_diffrn_radiation_type 'Mo K\a'
_diffrn_radiation_wavelength 0.71073
_diffrn_reflns_av_R_equivalents 0.0365
_diffrn_reflns_av_unetI/netI 0.0565
_diffrn_reflns_limit_h_max 13
_diffrn_reflns_limit_h_min -13
_diffrn_reflns_limit_k_max 13
_diffrn_reflns_limit_k_min -13
_diffrn_reflns_limit_l_max 18
_diffrn_reflns_limit_l_min -17
_diffrn_reflns_number 14901
_diffrn_reflns_theta_full 26.372
_diffrn_reflns_theta_max 26.372
_diffrn_reflns_theta_min 2.771
_diffrn_source 'Enhance (Mo) X-ray Source'
_exptl_absorpt_coefficient_mu 0.077
_exptl_absorpt_correction_T_max 1.00000
_exptl_absorpt_correction_T_min 0.83288
_exptl_absorpt_correction_type multi-scan
_exptl_absorpt_process_details
;
(CrysAlis PRO; Oxford Diffraction, 201)
;
_exptl_crystal_colour yellow
_exptl_crystal_density_diffrn 1.176
_exptl_crystal_density_method 'not measured'
_exptl_crystal_description block
_exptl_crystal_F_000 648
_exptl_crystal_size_max 0.6
_exptl_crystal_size_mid 0.31
_exptl_crystal_size_min 0.18
_refine_diff_density_max 0.255
_refine_diff_density_min -0.215
_refine_ls_extinction_method none
_refine_ls_goodness_of_fit_ref 1.018
_refine_ls_hydrogen_treatment mixed
_refine_ls_matrix_type full
_refine_ls_number_parameters 447
_refine_ls_number_reflns 6942
_refine_ls_number_restraints 0
_refine_ls_restrained_S_all 1.018
_refine_ls_R_factor_all 0.0744
_refine_ls_R_factor_gt 0.0492
_refine_ls_shift/su_max 0.000
_refine_ls_shift/su_mean 0.000
_refine_ls_structure_factor_coef Fsqd
_refine_ls_weighting_details 'w=1/[\s^2^(Fo^2^)+(0.0466P)^2^+0.2797P] where P=(Fo^2^+2Fc^2^)/3'
_refine_ls_weighting_scheme calc
_refine_ls_wR_factor_gt 0.1050
_refine_ls_wR_factor_ref 0.1192
_reflns_number_gt 5078
_reflns_number_total 6942
_reflns_threshold_expression 'I > 2\s(I)'
_cod_data_source_file wv3001sup1.cif
_cod_data_source_block 3
_cod_database_code 2022247
_shelx_space_group_comment
;
The symmetry employed for this shelxl refinement is uniquely defined
by the following loop, which should always be used as a source of
symmetry information in preference to the above space-group names.
They are only intended as comments.
;
_shelx_estimated_absorpt_t_min 0.955
_shelx_estimated_absorpt_t_max 0.986

loop_
_space_group_symop_operation_xyz
'x, y, z'
'-x, -y, -z'

loop_
_atom_site_type_symbol
_atom_site_label
_atom_site_fract_x
_atom_site_fract_y
_atom_site_fract_z
_atom_site_U_iso_or_equiv
_atom_site_adp_type
_atom_site_calc_flag
_atom_site_occupancy
_atom_site_disorder_assembly
_atom_site_disorder_group
C C24 0.62533(14) 0.44081(15) 0.23482(11) 0.0194(3) Uani d 1 . .
C C20 0.77675(14) 0.32155(14) 0.35354(11) 0.0190(3) Uani d 1 . .
C C19 0.75097(14) 0.39906(15) 0.26936(11) 0.0199(4) Uani d 1 . .
C C23 0.52635(14) 0.40545(15) 0.28547(11) 0.0205(4) Uani d 1 . .
H H23 0.442462 0.433070 0.261467 0.025 Uiso calc 1 . .
C C21 0.67363(14) 0.29147(15) 0.40078(11) 0.0204(4) Uani d 1 . .
H H21 0.689707 0.240305 0.458239 0.024 Uiso calc 1 . .
C C22 0.54747(14) 0.33172(15) 0.36914(11) 0.0197(4) Uani d 1 . .
C C25 0.59372(14) 0.52312(14) 0.14975(11) 0.0200(4) Uani d 1 . .
H H25 0.507954 0.547471 0.129459 0.024 Uiso calc 1 . .
C C33 0.43854(15) 0.29616(16) 0.42524(12) 0.0252(4) Uani d 1 . .
C C26 0.63774(14) 0.64763(15) 0.02015(11) 0.0194(3) Uani d 1 . .
C C29 0.91235(14) 0.27455(15) 0.39314(12) 0.0215(4) Uani d 1 . .
C C32 0.91766(16) 0.18777(18) 0.48356(13) 0.0317(4) Uani d 1 . .
H H32A 0.867081 0.235952 0.528972 0.048 Uiso calc 1 . .
H H32B 1.005954 0.156148 0.504530 0.048 Uiso calc 1 . .
H H32C 0.883353 0.115653 0.475082 0.048 Uiso calc 1 . .
C C31 0.96017(17) 0.38940(17) 0.41060(14) 0.0324(4) Uani d 1 . .
H H31A 0.961864 0.444585 0.353107 0.049 Uiso calc 1 . .
H H31B 1.045981 0.359682 0.436576 0.049 Uiso calc 1 . .
H H31C 0.903225 0.437328 0.453275 0.049 Uiso calc 1 . .
C C30 1.00116(15) 0.19654(16) 0.32725(13) 0.0276(4) Uani d 1 . .
H H30A 0.972608 0.120478 0.320148 0.041 Uiso calc 1 . .
H H30B 1.087901 0.170943 0.351673 0.041 Uiso calc 1 . .
H H30C 0.999547 0.248499 0.267943 0.041 Uiso calc 1 . .
C C2 -0.07843(14) -0.06923(15) 0.20567(11) 0.0192(3) Uani d 1 . .
C C3 0.04914(14) -0.12430(15) 0.22980(11) 0.0199(4) Uani d 1 . .
H H3A 0.068023 -0.198817 0.273037 0.024 Uiso calc 1 . .
C C1 -0.10414(14) 0.04067(15) 0.14176(11) 0.0204(4) Uani d 1 . .
C C6 -0.00444(14) 0.09006(15) 0.10284(11) 0.0207(4) Uani d 1 . .
C C4 0.15019(14) -0.07657(15) 0.19430(11) 0.0189(3) Uani d 1 . .
C C5 0.12126(14) 0.03076(15) 0.13060(11) 0.0213(4) Uani d 1 . .
H H5 0.187942 0.065334 0.104933 0.026 Uiso calc 1 . .
C C11 -0.18571(15) -0.12427(16) 0.24995(12) 0.0228(4) Uani d 1 . .
C C15 0.28885(14) -0.13476(15) 0.22475(12) 0.0217(4) Uani d 1 . .
C C7 -0.02506(15) 0.20119(15) 0.03592(11) 0.0224(4) Uani d 1 . .
H H7 0.046380 0.229436 0.012331 0.027 Uiso calc 1 . .
C C8 -0.14592(14) 0.36909(15) -0.06000(11) 0.0207(4) Uani d 1 . .
C C16 0.37378(15) -0.15129(16) 0.14078(12) 0.0269(4) Uani d 1 . .
H H16A 0.369366 -0.067732 0.105930 0.040 Uiso calc 1 . .
H H16B 0.344641 -0.204890 0.102631 0.040 Uiso calc 1 . .
H H16C 0.461663 -0.191826 0.160058 0.040 Uiso calc 1 . .
C C18 0.30689(15) -0.26528(16) 0.28202(12) 0.0268(4) Uani d 1 . .
H H18A 0.397268 -0.301710 0.295934 0.040 Uiso calc 1 . .
H H18B 0.275644 -0.322012 0.247915 0.040 Uiso calc 1 . .
H H18C 0.259299 -0.255599 0.338826 0.040 Uiso calc 1 . .
C C14 -0.13416(16) -0.24950(16) 0.31207(13) 0.0306(4) Uani d 1 . .
H H14A -0.079092 -0.311489 0.276944 0.046 Uiso calc 1 . .
H H14B -0.205110 -0.282875 0.337046 0.046 Uiso calc 1 . .
H H14C -0.085291 -0.234256 0.361952 0.046 Uiso calc 1 . .
C C17 0.32965(16) -0.04451(17) 0.28165(13) 0.0307(4) Uani d 1 . .
H H17A 0.318299 0.039444 0.245718 0.046 Uiso calc 1 . .
H H17B 0.419187 -0.078850 0.298978 0.046 Uiso calc 1 . .
H H17C 0.277510 -0.036524 0.336559 0.046 Uiso calc 1 . .
C C13 -0.26844(16) -0.02779(17) 0.30742(13) 0.0325(4) Uani d 1 . .
H H13A -0.217373 -0.015532 0.357149 0.049 Uiso calc 1 . .
H H13B -0.339930 -0.060032 0.332690 0.049 Uiso calc 1 . .
H H13C -0.300756 0.053696 0.269041 0.049 Uiso calc 1 . .
C C12 -0.26677(17) -0.15318(18) 0.17645(13) 0.0338(4) Uani d 1 . .
H H12A -0.332835 -0.190838 0.205501 0.051 Uiso calc 1 . .
H H12B -0.212677 -0.213102 0.139369 0.051 Uiso calc 1 . .
H H12C -0.306501 -0.074053 0.137610 0.051 Uiso calc 1 . .
O O1 -0.22667(10) 0.10067(12) 0.11699(9) 0.0277(3) Uani d 1 . .
H H1 -0.221(2) 0.169(2) 0.0752(16) 0.058(7) Uiso d 1 . .
N N1 -0.13695(12) 0.26419(12) 0.00656(9) 0.0221(3) Uani d 1 . .
N N2 -0.25886(12) 0.42300(12) -0.09629(10) 0.0227(3) Uani d 1 . .
N N3 0.67760(12) 0.56493(12) 0.10016(9) 0.0210(3) Uani d 1 . .
O O3 0.84641(10) 0.43463(12) 0.22084(9) 0.0266(3) Uani d 1 . .
H H3 0.811(2) 0.481(2) 0.1680(18) 0.072(8) Uiso d 1 . .
O O4 0.65569(11) 0.78296(11) -0.09613(8) 0.0283(3) Uani d 1 . .
O O2 -0.24050(10) 0.52280(10) -0.16117(8) 0.0253(3) Uani d 1 . .
C C9 -0.05245(15) 0.43050(16) -0.09767(12) 0.0266(4) Uani d 1 . .
H H9 0.035303 0.410046 -0.082817 0.032 Uiso calc 1 . .
N N4 0.71975(13) 0.70662(13) -0.01941(10) 0.0248(3) Uani d 1 . .
C C27 0.51994(15) 0.68092(15) -0.02802(11) 0.0224(4) Uani d 1 . .
H H27 0.446363 0.650925 -0.013571 0.027 Uiso calc 1 . .
C C10 -0.11690(15) 0.52365(16) -0.15882(12) 0.0275(4) Uani d 1 . .
H H10 -0.080578 0.582833 -0.195853 0.033 Uiso calc 1 . .
C C28 0.53779(15) 0.76434(16) -0.09833(12) 0.0260(4) Uani d 1 . .
H H28 0.475889 0.805189 -0.143839 0.031 Uiso calc 1 . .
C C34A 0.3752(3) 0.2222(3) 0.3685(2) 0.0348(8) Uani d 0.595 A 1
H H34A 0.436497 0.143182 0.357110 0.052 Uiso calc 0.595 A 1
H H34B 0.346150 0.274214 0.310443 0.052 Uiso calc 0.595 A 1
H H34C 0.302420 0.201712 0.401744 0.052 Uiso calc 0.595 A 1
C C35A 0.3371(3) 0.4226(3) 0.4403(3) 0.0402(9) Uani d 0.595 A 1
H H35A 0.265856 0.401680 0.475304 0.060 Uiso calc 0.595 A 1
H H35B 0.306157 0.470294 0.381160 0.060 Uiso calc 0.595 A 1
H H35C 0.376041 0.474470 0.473686 0.060 Uiso calc 0.595 A 1
C C36A 0.4795(3) 0.2210(4) 0.5141(3) 0.0481(10) Uani d 0.595 A 1
H H36A 0.405423 0.203601 0.547222 0.072 Uiso calc 0.595 A 1
H H36B 0.520614 0.269126 0.549358 0.072 Uiso calc 0.595 A 1
H H36C 0.539682 0.140448 0.504702 0.072 Uiso calc 0.595 A 1
C C34B 0.4739(5) 0.1446(5) 0.4570(4) 0.0401(12) Uani d 0.405 A 2
H H34D 0.555023 0.118903 0.489858 0.060 Uiso calc 0.405 A 2
H H34E 0.480813 0.099833 0.403387 0.060 Uiso calc 0.405 A 2
H H34F 0.407183 0.123146 0.496987 0.060 Uiso calc 0.405 A 2
C C36B 0.3150(4) 0.3263(6) 0.3762(4) 0.0475(15) Uani d 0.405 A 2
H H36D 0.253067 0.293945 0.415242 0.071 Uiso calc 0.405 A 2
H H36E 0.326514 0.286031 0.320331 0.071 Uiso calc 0.405 A 2
H H36F 0.283947 0.418755 0.360766 0.071 Uiso calc 0.405 A 2
C C35B 0.4259(5) 0.3583(6) 0.5127(4) 0.0488(14) Uani d 0.405 A 2
H H35D 0.358193 0.334260 0.550231 0.073 Uiso calc 0.405 A 2
H H35E 0.405194 0.451094 0.497311 0.073 Uiso calc 0.405 A 2
H H35F 0.506299 0.329347 0.546512 0.073 Uiso calc 0.405 A 2

loop_
_atom_site_aniso_label
_atom_site_aniso_U_11
_atom_site_aniso_U_22
_atom_site_aniso_U_33
_atom_site_aniso_U_12
_atom_site_aniso_U_13
_atom_site_aniso_U_23
C24 0.0181(8) 0.0219(8) 0.0182(9) -0.0050(6) -0.0009(6) -0.0032(7)
C20 0.0172(8) 0.0203(8) 0.0198(9) -0.0039(6) -0.0018(6) -0.0055(7)
C19 0.0173(8) 0.0229(8) 0.0206(9) -0.0068(6) 0.0028(7) -0.0042(7)
C23 0.0132(7) 0.0253(8) 0.0226(9) -0.0042(6) -0.0007(6) -0.0030(7)
C21 0.0209(8) 0.0217(8) 0.0174(9) -0.0036(7) -0.0008(7) -0.0019(7)
C22 0.0180(8) 0.0211(8) 0.0208(9) -0.0063(6) 0.0007(7) -0.0029(7)
C25 0.0172(8) 0.0220(8) 0.0206(9) -0.0038(6) -0.0005(7) -0.0040(7)
C33 0.0206(8) 0.0326(9) 0.0232(10) -0.0095(7) 0.0029(7) -0.0018(8)
C26 0.0210(8) 0.0210(8) 0.0167(9) -0.0060(7) 0.0019(7) -0.0038(7)
C29 0.0163(8) 0.0257(9) 0.0224(10) -0.0041(7) -0.0025(7) -0.0050(7)
C32 0.0209(9) 0.0405(11) 0.0295(11) -0.0015(8) -0.0072(8) 0.0002(8)
C31 0.0258(9) 0.0326(10) 0.0405(12) -0.0063(8) -0.0091(8) -0.0114(9)
C30 0.0191(8) 0.0304(9) 0.0320(11) -0.0023(7) 0.0006(7) -0.0077(8)
C2 0.0183(8) 0.0242(8) 0.0171(9) -0.0079(7) 0.0012(6) -0.0055(7)
C3 0.0216(8) 0.0208(8) 0.0170(9) -0.0045(7) -0.0015(7) -0.0022(7)
C1 0.0143(7) 0.0248(9) 0.0220(9) -0.0039(6) -0.0018(7) -0.0043(7)
C6 0.0180(8) 0.0243(9) 0.0200(9) -0.0061(7) -0.0003(7) -0.0021(7)
C4 0.0158(7) 0.0223(8) 0.0190(9) -0.0042(6) 0.0005(6) -0.0060(7)
C5 0.0158(8) 0.0271(9) 0.0213(9) -0.0065(7) 0.0021(7) -0.0027(7)
C11 0.0196(8) 0.0272(9) 0.0239(10) -0.0106(7) -0.0003(7) -0.0017(7)
C15 0.0157(8) 0.0255(9) 0.0235(10) -0.0033(7) -0.0028(7) -0.0051(7)
C7 0.0167(8) 0.0287(9) 0.0221(10) -0.0070(7) 0.0008(7) -0.0023(7)
C8 0.0177(8) 0.0225(8) 0.0213(9) -0.0038(7) 0.0007(7) -0.0039(7)
C16 0.0179(8) 0.0303(9) 0.0302(11) -0.0022(7) 0.0006(7) -0.0036(8)
C18 0.0202(8) 0.0312(9) 0.0257(10) -0.0002(7) -0.0035(7) -0.0034(8)
C14 0.0279(9) 0.0333(10) 0.0329(11) -0.0152(8) 0.0009(8) 0.0023(8)
C17 0.0244(9) 0.0318(10) 0.0350(12) -0.0025(8) -0.0093(8) -0.0089(8)
C13 0.0270(9) 0.0379(10) 0.0331(12) -0.0104(8) 0.0108(8) -0.0040(9)
C12 0.0280(9) 0.0409(11) 0.0380(12) -0.0185(8) -0.0043(8) -0.0051(9)
O1 0.0145(6) 0.0327(7) 0.0325(8) -0.0054(5) -0.0020(5) 0.0075(6)
N1 0.0193(7) 0.0243(7) 0.0218(8) -0.0054(6) -0.0008(6) 0.0005(6)
N2 0.0214(7) 0.0229(7) 0.0233(8) -0.0072(6) -0.0024(6) 0.0018(6)
N3 0.0212(7) 0.0244(7) 0.0177(8) -0.0069(6) -0.0007(6) -0.0017(6)
O3 0.0166(6) 0.0384(7) 0.0246(7) -0.0099(5) 0.0008(5) 0.0027(6)
O4 0.0296(6) 0.0304(7) 0.0239(7) -0.0097(5) -0.0018(5) 0.0041(5)
O2 0.0241(6) 0.0264(6) 0.0240(7) -0.0068(5) -0.0030(5) 0.0032(5)
C9 0.0170(8) 0.0305(9) 0.0305(11) -0.0061(7) 0.0008(7) 0.0019(8)
N4 0.0265(7) 0.0281(8) 0.0194(8) -0.0086(6) -0.0026(6) 0.0016(6)
C27 0.0198(8) 0.0256(9) 0.0217(10) -0.0052(7) 0.0002(7) -0.0035(7)
C10 0.0212(9) 0.0316(10) 0.0292(11) -0.0093(7) 0.0030(7) 0.0018(8)
C28 0.0213(8) 0.0282(9) 0.0267(10) -0.0030(7) -0.0026(7) -0.0026(8)
C34A 0.0294(16) 0.0399(19) 0.041(2) -0.0199(15) 0.0049(15) -0.0064(16)
C35A 0.0336(17) 0.0361(18) 0.053(2) -0.0126(15) 0.0223(17) -0.0109(17)
C36A 0.0302(18) 0.076(3) 0.037(2) -0.0265(19) -0.0025(15) 0.024(2)
C34B 0.036(3) 0.038(3) 0.048(3) -0.019(2) 0.011(2) 0.005(2)
C36B 0.022(2) 0.074(4) 0.045(3) -0.021(3) 0.001(2) 0.014(3)
C35B 0.045(3) 0.062(4) 0.050(4) -0.030(3) 0.026(3) -0.020(3)

loop_
_atom_type_symbol
_atom_type_description
_atom_type_scat_dispersion_real
_atom_type_scat_dispersion_imag
_atom_type_scat_source
C C 0.0033 0.0016 'International Tables Vol C Tables 4.2.6.8 and 6.1.1.4'
H H 0.0000 0.0000 'International Tables Vol C Tables 4.2.6.8 and 6.1.1.4'
N N 0.0061 0.0033 'International Tables Vol C Tables 4.2.6.8 and 6.1.1.4'
O O 0.0106 0.0060 'International Tables Vol C Tables 4.2.6.8 and 6.1.1.4'

loop_
_geom_angle_atom_site_label_1
_geom_angle_atom_site_label_2
_geom_angle_atom_site_label_3
_geom_angle_site_symmetry_1
_geom_angle_site_symmetry_3
_geom_angle
_geom_angle_publ_flag
C19 C24 C25 . . 122.25(15) ?
C23 C24 C19 . . 119.65(15) ?
C23 C24 C25 . . 118.06(14) ?
C19 C20 C29 . . 121.58(14) ?
C21 C20 C19 . . 117.03(14) ?
C21 C20 C29 . . 121.37(14) ?
C20 C19 C24 . . 120.26(14) ?
O3 C19 C24 . . 119.60(15) ?
O3 C19 C20 . . 120.14(14) ?
C24 C23 H23 . . 119.1 ?
C22 C23 C24 . . 121.79(14) ?
C22 C23 H23 . . 119.1 ?
C20 C21 H21 . . 117.8 ?
C20 C21 C22 . . 124.44(15) ?
C22 C21 H21 . . 117.8 ?
C23 C22 C21 . . 116.82(15) ?
C23 C22 C33 . . 121.57(14) ?
C21 C22 C33 . . 121.61(15) ?
C24 C25 H25 . . 118.7 ?
N3 C25 C24 . . 122.57(14) ?
N3 C25 H25 . . 118.7 ?
C22 C33 C35A . . 108.26(17) ?
C22 C33 C34B . . 109.7(2) ?
C34A C33 C22 . . 107.78(17) ?
C34A C33 C35A . . 107.4(2) ?
C36A C33 C22 . . 113.46(17) ?
C36A C33 C34A . . 110.3(2) ?
C36A C33 C35A . . 109.4(2) ?
C36B C33 C22 . . 115.0(2) ?
C36B C33 C34B . . 105.7(3) ?
C36B C33 C35B . . 111.5(3) ?
C35B C33 C22 . . 108.5(2) ?
C35B C33 C34B . . 106.0(3) ?
N3 C26 C27 . . 130.88(15) ?
N4 C26 N3 . . 116.92(14) ?
N4 C26 C27 . . 112.19(14) ?
C32 C29 C20 . . 112.13(13) ?
C32 C29 C31 . . 107.71(14) ?
C32 C29 C30 . . 106.86(13) ?
C31 C29 C20 . . 109.32(13) ?
C31 C29 C30 . . 110.55(14) ?
C30 C29 C20 . . 110.24(13) ?
C29 C32 H32A . . 109.5 ?
C29 C32 H32B . . 109.5 ?
C29 C32 H32C . . 109.5 ?
H32A C32 H32B . . 109.5 ?
H32A C32 H32C . . 109.5 ?
H32B C32 H32C . . 109.5 ?
C29 C31 H31A . . 109.5 ?
C29 C31 H31B . . 109.5 ?
C29 C31 H31C . . 109.5 ?
H31A C31 H31B . . 109.5 ?
H31A C31 H31C . . 109.5 ?
H31B C31 H31C . . 109.5 ?
C29 C30 H30A . . 109.5 ?
C29 C30 H30B . . 109.5 ?
C29 C30 H30C . . 109.5 ?
H30A C30 H30B . . 109.5 ?
H30A C30 H30C . . 109.5 ?
H30B C30 H30C . . 109.5 ?
C3 C2 C11 . . 121.46(14) ?
C1 C2 C3 . . 116.96(14) ?
C1 C2 C11 . . 121.55(13) ?
C2 C3 H3A . . 117.9 ?
C4 C3 C2 . . 124.17(15) ?
C4 C3 H3A . . 117.9 ?
C2 C1 C6 . . 120.53(13) ?
O1 C1 C2 . . 119.87(14) ?
O1 C1 C6 . . 119.60(14) ?
C1 C6 C7 . . 122.93(14) ?
C5 C6 C1 . . 119.57(15) ?
C5 C6 C7 . . 117.50(14) ?
C3 C4 C15 . . 123.42(14) ?
C5 C4 C3 . . 117.17(14) ?
C5 C4 C15 . . 119.38(14) ?
C6 C5 H5 . . 119.2 ?
C4 C5 C6 . . 121.57(15) ?
C4 C5 H5 . . 119.2 ?
C14 C11 C2 . . 112.03(13) ?
C14 C11 C13 . . 108.30(15) ?
C14 C11 C12 . . 106.86(14) ?
C13 C11 C2 . . 109.14(14) ?
C12 C11 C2 . . 110.24(14) ?
C12 C11 C13 . . 110.23(14) ?
C16 C15 C4 . . 109.40(13) ?
C16 C15 C17 . . 109.46(14) ?
C18 C15 C4 . . 112.18(13) ?
C18 C15 C16 . . 108.16(13) ?
C18 C15 C17 . . 108.75(14) ?
C17 C15 C4 . . 108.86(13) ?
C6 C7 H7 . . 118.7 ?
N1 C7 C6 . . 122.63(15) ?
N1 C7 H7 . . 118.7 ?
N1 C8 C9 . . 131.15(14) ?
N2 C8 N1 . . 116.85(14) ?
N2 C8 C9 . . 112.00(14) ?
C15 C16 H16A . . 109.5 ?
C15 C16 H16B . . 109.5 ?
C15 C16 H16C . . 109.5 ?
H16A C16 H16B . . 109.5 ?
H16A C16 H16C . . 109.5 ?
H16B C16 H16C . . 109.5 ?
C15 C18 H18A . . 109.5 ?
C15 C18 H18B . . 109.5 ?
C15 C18 H18C . . 109.5 ?
H18A C18 H18B . . 109.5 ?
H18A C18 H18C . . 109.5 ?
H18B C18 H18C . . 109.5 ?
C11 C14 H14A . . 109.5 ?
C11 C14 H14B . . 109.5 ?
C11 C14 H14C . . 109.5 ?
H14A C14 H14B . . 109.5 ?
H14A C14 H14C . . 109.5 ?
H14B C14 H14C . . 109.5 ?
C15 C17 H17A . . 109.5 ?
C15 C17 H17B . . 109.5 ?
C15 C17 H17C . . 109.5 ?
H17A C17 H17B . . 109.5 ?
H17A C17 H17C . . 109.5 ?
H17B C17 H17C . . 109.5 ?
C11 C13 H13A . . 109.5 ?
C11 C13 H13B . . 109.5 ?
C11 C13 H13C . . 109.5 ?
H13A C13 H13B . . 109.5 ?
H13A C13 H13C . . 109.5 ?
H13B C13 H13C . . 109.5 ?
C11 C12 H12A . . 109.5 ?
C11 C12 H12B . . 109.5 ?
C11 C12 H12C . . 109.5 ?
H12A C12 H12B . . 109.5 ?
H12A C12 H12C . . 109.5 ?
H12B C12 H12C . . 109.5 ?
C1 O1 H1 . . 105.1(14) ?
C7 N1 C8 . . 117.91(14) ?
C8 N2 O2 . . 105.03(12) ?
C25 N3 C26 . . 118.67(13) ?
C19 O3 H3 . . 106.6(16) ?
C28 O4 N4 . . 108.24(12) ?
C10 O2 N2 . . 108.06(12) ?
C8 C9 H9 . . 128.1 ?
C10 C9 C8 . . 103.75(14) ?
C10 C9 H9 . . 128.1 ?
C26 N4 O4 . . 105.04(12) ?
C26 C27 H27 . . 128.3 ?
C28 C27 C26 . . 103.47(15) ?
C28 C27 H27 . . 128.3 ?
O2 C10 H10 . . 124.4 ?
C9 C10 O2 . . 111.16(15) ?
C9 C10 H10 . . 124.4 ?
O4 C28 H28 . . 124.5 ?
C27 C28 O4 . . 111.05(15) ?
C27 C28 H28 . . 124.5 ?
C33 C34A H34A . . 109.5 ?
C33 C34A H34B . . 109.5 ?
C33 C34A H34C . . 109.5 ?
H34A C34A H34B . . 109.5 ?
H34A C34A H34C . . 109.5 ?
H34B C34A H34C . . 109.5 ?
C33 C35A H35A . . 109.5 ?
C33 C35A H35B . . 109.5 ?
C33 C35A H35C . . 109.5 ?
H35A C35A H35B . . 109.5 ?
H35A C35A H35C . . 109.5 ?
H35B C35A H35C . . 109.5 ?
C33 C36A H36A . . 109.5 ?
C33 C36A H36B . . 109.5 ?
C33 C36A H36C . . 109.5 ?
H36A C36A H36B . . 109.5 ?
H36A C36A H36C . . 109.5 ?
H36B C36A H36C . . 109.5 ?
C33 C34B H34D . . 109.5 ?
C33 C34B H34E . . 109.5 ?
C33 C34B H34F . . 109.5 ?
H34D C34B H34E . . 109.5 ?
H34D C34B H34F . . 109.5 ?
H34E C34B H34F . . 109.5 ?
C33 C36B H36D . . 109.5 ?
C33 C36B H36E . . 109.5 ?
C33 C36B H36F . . 109.5 ?
H36D C36B H36E . . 109.5 ?
H36D C36B H36F . . 109.5 ?
H36E C36B H36F . . 109.5 ?
C33 C35B H35D . . 109.5 ?
C33 C35B H35E . . 109.5 ?
C33 C35B H35F . . 109.5 ?
H35D C35B H35E . . 109.5 ?
H35D C35B H35F . . 109.5 ?
H35E C35B H35F . . 109.5 ?

loop_
_geom_bond_atom_site_label_1
_geom_bond_atom_site_label_2
_geom_bond_site_symmetry_2
_geom_bond_distance
_geom_bond_publ_flag
C24 C19 . 1.416(2) ?
C24 C23 . 1.402(2) ?
C24 C25 . 1.445(2) ?
C20 C19 . 1.405(2) ?
C20 C21 . 1.394(2) ?
C20 C29 . 1.541(2) ?
C19 O3 . 1.3564(19) ?
C23 H23 . 0.9500 ?
C23 C22 . 1.378(2) ?
C21 H21 . 0.9500 ?
C21 C22 . 1.406(2) ?
C22 C33 . 1.531(2) ?
C25 H25 . 0.9500 ?
C25 N3 . 1.293(2) ?
C33 C34A . 1.531(4) ?
C33 C35A . 1.573(3) ?
C33 C36A . 1.473(4) ?
C33 C34B . 1.613(5) ?
C33 C36B . 1.489(5) ?
C33 C35B . 1.530(6) ?
C26 N3 . 1.400(2) ?
C26 N4 . 1.313(2) ?
C26 C27 . 1.427(2) ?
C29 C32 . 1.531(2) ?
C29 C31 . 1.534(2) ?
C29 C30 . 1.538(2) ?
C32 H32A . 0.9800 ?
C32 H32B . 0.9800 ?
C32 H32C . 0.9800 ?
C31 H31A . 0.9800 ?
C31 H31B . 0.9800 ?
C31 H31C . 0.9800 ?
C30 H30A . 0.9800 ?
C30 H30B . 0.9800 ?
C30 H30C . 0.9800 ?
C2 C3 . 1.402(2) ?
C2 C1 . 1.402(2) ?
C2 C11 . 1.540(2) ?
C3 H3A . 0.9500 ?
C3 C4 . 1.396(2) ?
C1 C6 . 1.410(2) ?
C1 O1 . 1.3655(18) ?
C6 C5 . 1.405(2) ?
C6 C7 . 1.439(2) ?
C4 C5 . 1.381(2) ?
C4 C15 . 1.537(2) ?
C5 H5 . 0.9500 ?
C11 C14 . 1.532(2) ?
C11 C13 . 1.538(2) ?
C11 C12 . 1.536(2) ?
C15 C16 . 1.532(2) ?
C15 C18 . 1.532(2) ?
C15 C17 . 1.535(2) ?
C7 H7 . 0.9500 ?
C7 N1 . 1.2933(19) ?
C8 N1 . 1.397(2) ?
C8 N2 . 1.3172(19) ?
C8 C9 . 1.421(2) ?
C16 H16A . 0.9800 ?
C16 H16B . 0.9800 ?
C16 H16C . 0.9800 ?
C18 H18A . 0.9800 ?
C18 H18B . 0.9800 ?
C18 H18C . 0.9800 ?
C14 H14A . 0.9800 ?
C14 H14B . 0.9800 ?
C14 H14C . 0.9800 ?
C17 H17A . 0.9800 ?
C17 H17B . 0.9800 ?
C17 H17C . 0.9800 ?
C13 H13A . 0.9800 ?
C13 H13B . 0.9800 ?
C13 H13C . 0.9800 ?
C12 H12A . 0.9800 ?
C12 H12B . 0.9800 ?
C12 H12C . 0.9800 ?
O1 H1 . 0.92(2) ?
N2 O2 . 1.4078(17) ?
O3 H3 . 0.91(3) ?
O4 N4 . 1.4056(17) ?
O4 C28 . 1.353(2) ?
O2 C10 . 1.3507(19) ?
C9 H9 . 0.9500 ?
C9 C10 . 1.335(2) ?
C27 H27 . 0.9500 ?
C27 C28 . 1.336(2) ?
C10 H10 . 0.9500 ?
C28 H28 . 0.9500 ?
C34A H34A . 0.9800 ?
C34A H34B . 0.9800 ?
C34A H34C . 0.9800 ?
C35A H35A . 0.9800 ?
C35A H35B . 0.9800 ?
C35A H35C . 0.9800 ?
C36A H36A . 0.9800 ?
C36A H36B . 0.9800 ?
C36A H36C . 0.9800 ?
C34B H34D . 0.9800 ?
C34B H34E . 0.9800 ?
C34B H34F . 0.9800 ?
C36B H36D . 0.9800 ?
C36B H36E . 0.9800 ?
C36B H36F . 0.9800 ?
C35B H35D . 0.9800 ?
C35B H35E . 0.9800 ?
C35B H35F . 0.9800 ?

loop_
_geom_hbond_atom_site_label_D
_geom_hbond_atom_site_label_H
_geom_hbond_atom_site_label_A
_geom_hbond_site_symmetry_A
_geom_hbond_distance_DH
_geom_hbond_distance_HA
_geom_hbond_distance_DA
_geom_hbond_angle_DHA
_geom_hbond_publ_flag
C23 H23 O2 2_565 0.95 2.60 3.5232(19) 165.0 yes
C25 H25 N2 2_565 0.95 2.70 3.637(2) 168.5 yes
C5 H5 O4 2_665 0.95 2.66 3.538(2) 154.5 yes
C7 H7 N4 2_665 0.95 2.82 3.708(2) 156.4 yes
C18 H18B N2 2 0.98 2.67 3.559(2) 151.7 yes
O1 H1 N1 . 0.92(2) 1.76(2) 2.6207(18) 153(2) yes
O3 H3 N3 . 0.91(3) 1.77(2) 2.6062(17) 151(2) yes
C10 H10 O3 2_665 0.95 2.53 3.187(2) 126.5 yes
C28 H28 O1 2_565 0.95 2.69 3.3370(19) 126.4 yes

loop_
_geom_torsion_atom_site_label_1
_geom_torsion_atom_site_label_2
_geom_torsion_atom_site_label_3
_geom_torsion_atom_site_label_4
_geom_torsion_site_symmetry_1
_geom_torsion_site_symmetry_2
_geom_torsion_site_symmetry_3
_geom_torsion_site_symmetry_4
_geom_torsion
_geom_torsion_publ_flag
C24 C23 C22 C21 . . . . -1.1(2) ?
C24 C23 C22 C33 . . . . 178.44(15) ?
C24 C25 N3 C26 . . . . -177.95(14) ?
C20 C21 C22 C23 . . . . 0.2(2) ?
C20 C21 C22 C33 . . . . -179.33(15) ?
C19 C24 C23 C22 . . . . 0.7(2) ?
C19 C24 C25 N3 . . . . -0.7(3) ?
C19 C20 C21 C22 . . . . 1.0(2) ?
C19 C20 C29 C32 . . . . -177.90(15) ?
C19 C20 C29 C31 . . . . 62.7(2) ?
C19 C20 C29 C30 . . . . -59.0(2) ?
C23 C24 C19 C20 . . . . 0.6(2) ?
C23 C24 C19 O3 . . . . -179.18(14) ?
C23 C24 C25 N3 . . . . 177.16(15) ?
C23 C22 C33 C34A . . . . 59.7(2) ?
C23 C22 C33 C35A . . . . -56.2(3) ?
C23 C22 C33 C36A . . . . -177.8(2) ?
C23 C22 C33 C34B . . . . 129.6(3) ?
C23 C22 C33 C36B . . . . 10.6(4) ?
C23 C22 C33 C35B . . . . -115.1(3) ?
C21 C20 C19 C24 . . . . -1.4(2) ?
C21 C20 C19 O3 . . . . 178.37(14) ?
C21 C20 C29 C32 . . . . 3.7(2) ?
C21 C20 C29 C31 . . . . -115.72(17) ?
C21 C20 C29 C30 . . . . 122.57(17) ?
C21 C22 C33 C34A . . . . -120.8(2) ?
C21 C22 C33 C35A . . . . 123.3(2) ?
C21 C22 C33 C36A . . . . 1.7(3) ?
C21 C22 C33 C34B . . . . -50.9(3) ?
C21 C22 C33 C36B . . . . -169.8(3) ?
C21 C22 C33 C35B . . . . 64.5(3) ?
C25 C24 C19 C20 . . . . 178.43(14) ?
C25 C24 C19 O3 . . . . -1.4(2) ?
C25 C24 C23 C22 . . . . -177.18(15) ?
C26 C27 C28 O4 . . . . 0.20(19) ?
C29 C20 C19 C24 . . . . -179.95(14) ?
C29 C20 C19 O3 . . . . -0.1(2) ?
C29 C20 C21 C22 . . . . 179.55(15) ?
C2 C3 C4 C5 . . . . -0.9(3) ?
C2 C3 C4 C15 . . . . 177.16(15) ?
C2 C1 C6 C5 . . . . -2.0(3) ?
C2 C1 C6 C7 . . . . 178.96(15) ?
C3 C2 C1 C6 . . . . 1.5(2) ?
C3 C2 C1 O1 . . . . -178.44(15) ?
C3 C2 C11 C14 . . . . -6.4(2) ?
C3 C2 C11 C13 . . . . 113.56(17) ?
C3 C2 C11 C12 . . . . -125.23(17) ?
C3 C4 C5 C6 . . . . 0.3(2) ?
C3 C4 C15 C16 . . . . 132.25(17) ?
C3 C4 C15 C18 . . . . 12.2(2) ?
C3 C4 C15 C17 . . . . -108.18(18) ?
C1 C2 C3 C4 . . . . 0.0(2) ?
C1 C2 C11 C14 . . . . 175.85(15) ?
C1 C2 C11 C13 . . . . -64.2(2) ?
C1 C2 C11 C12 . . . . 57.0(2) ?
C1 C6 C5 C4 . . . . 1.1(3) ?
C1 C6 C7 N1 . . . . 0.1(3) ?
C6 C7 N1 C8 . . . . -178.61(15) ?
C5 C6 C7 N1 . . . . -178.96(16) ?
C5 C4 C15 C16 . . . . -49.8(2) ?
C5 C4 C15 C18 . . . . -169.79(15) ?
C5 C4 C15 C17 . . . . 69.81(19) ?
C11 C2 C3 C4 . . . . -177.87(15) ?
C11 C2 C1 C6 . . . . 179.33(15) ?
C11 C2 C1 O1 . . . . -0.6(2) ?
C15 C4 C5 C6 . . . . -177.81(15) ?
C7 C6 C5 C4 . . . . -179.82(15) ?
C8 N2 O2 C10 . . . . -0.86(17) ?
C8 C9 C10 O2 . . . . -0.3(2) ?
O1 C1 C6 C5 . . . . 177.88(15) ?
O1 C1 C6 C7 . . . . -1.1(3) ?
N1 C8 N2 O2 . . . . -178.97(13) ?
N1 C8 C9 C10 . . . . 179.32(17) ?
N2 C8 N1 C7 . . . . 172.51(15) ?
N2 C8 C9 C10 . . . . -0.3(2) ?
N2 O2 C10 C9 . . . . 0.7(2) ?
N3 C26 N4 O4 . . . . -179.42(12) ?
N3 C26 C27 C28 . . . . 179.46(16) ?
C9 C8 N1 C7 . . . . -7.1(3) ?
C9 C8 N2 O2 . . . . 0.71(19) ?
N4 C26 N3 C25 . . . . 167.66(15) ?
N4 C26 C27 C28 . . . . -0.46(19) ?
N4 O4 C28 C27 . . . . 0.10(19) ?
C27 C26 N3 C25 . . . . -12.3(3) ?
C27 C26 N4 O4 . . . . 0.52(18) ?
C28 O4 N4 C26 . . . . -0.38(17) ?

_cod_database_fobs_code 2022247
